data_4068954
loop_
_publ_author_name
'Chen, Fapu'
'Kapon, Moshe'
'Woollins, J. Derek'
'Eisen, Moris S.'

_publ_section_title
;
 Bis(imidodithiodiphosphinato) Titanium and Zirconium Complexes:
 Synthesis, Characterization, and Their Catalytic Activity in the
 Polymerization of \a-Olefins
;
_journal_issue 8
_journal_name_full Organometallics
_journal_page_first 2391
_journal_paper_doi 10.1021/om801176a
_journal_volume 28
_journal_year 2009
_chemical_formula_moiety '(C72 H60 N3 P6 S6 Ti).1.09(C7 H8)'
_chemical_formula_sum 'C79.62 H68.72 N3 P6 S6 Ti'
_chemical_formula_weight 1493.68
_chemical_name_systematic
; 
 ? 
;
_space_group_IT_number 60
_symmetry_cell_setting orthorhombic
_symmetry_space_group_name_Hall '-P 2n 2ab'
_symmetry_space_group_name_H-M 'P b c n'
_atom_sites_solution_hydrogens geom
_atom_sites_solution_primary direct
_atom_sites_solution_secondary difmap
_audit_creation_method SHELXL-97
_cell_angle_alpha 90.00
_cell_angle_beta 90.00
_cell_angle_gamma 90.00
_cell_formula_units_Z 8
_cell_length_a 30.4070(3)
_cell_length_b 24.5150(6)
_cell_length_c 20.6430(7)
_cell_measurement_reflns_used 52302
_cell_measurement_temperature 230.0(1)
_cell_measurement_theta_max 27.485
_cell_measurement_theta_min 1.018
_cell_volume 15387.9(7)
_computing_cell_refinement 'HKL Scalepack (Otwinowski & Minor 1997)'
_computing_data_collection 'Nonius (1997), KappaCCD Collect Program'
_computing_data_reduction
;
HKL Denzo and Scalepack (Otwinowski & Minor 1997)
;
_computing_molecular_graphics
;
Molecular Structure Corporation (1999). 
ORTEP. TEXRAY Structure Analysis Package. 
MSC, 3200 Research Forest Drive, The 
Woodlands,TX 77381, USA.
;
_computing_publication_material 'SHELXL-97 (Sheldrick, 1997)'
_computing_structure_refinement 'SHELXL-97 (Sheldrick, 1997)'
_computing_structure_solution
;
S.Mackay, C.J.Gilmore, C.Edwards, M. Tremayne, N. Stuart, K.Shankland 
"maXus": a computer program for the solution and refinement of crystal 
structures from diffraction data University of Glasgow, Scotland, UK, 
Nonius BV, Delft, The Netherlands and MacScience Co. Ltd.,
Yokohama, Japan (1998)
;
_diffrn_ambient_temperature 230.0(1)
_diffrn_measured_fraction_theta_full 0.999
_diffrn_measured_fraction_theta_max 0.999
_diffrn_measurement_device_type KappaCCD
_diffrn_measurement_method CCD
_diffrn_radiation_monochromator graphite
_diffrn_radiation_source 'fine-focus sealed tube'
_diffrn_radiation_type MoK\a
_diffrn_radiation_wavelength 0.71070
_diffrn_reflns_av_R_equivalents 0.0000
_diffrn_reflns_av_sigmaI/netI 0.1462
_diffrn_reflns_limit_h_max 36
_diffrn_reflns_limit_h_min 0
_diffrn_reflns_limit_k_max 29
_diffrn_reflns_limit_k_min 0
_diffrn_reflns_limit_l_max 24
_diffrn_reflns_limit_l_min 0
_diffrn_reflns_number 13636
_diffrn_reflns_theta_full 25.05
_diffrn_reflns_theta_max 25.05
_diffrn_reflns_theta_min 1.66
_exptl_absorpt_coefficient_mu 0.443
_exptl_absorpt_correction_T_max 0.9365
_exptl_absorpt_correction_T_min 0.8603
_exptl_absorpt_correction_type none
_exptl_crystal_colour yellow
_exptl_crystal_density_diffrn 1.289
_exptl_crystal_density_method 'not measured'
_exptl_crystal_description plate
_exptl_crystal_F_000 6204
_exptl_crystal_size_max 0.35
_exptl_crystal_size_mid 0.30
_exptl_crystal_size_min 0.15
_refine_diff_density_max 0.684
_refine_diff_density_min -0.443
_refine_diff_density_rms 0.113
_refine_ls_extinction_coef 0.0031(3)
_refine_ls_extinction_expression Fc^*^=kFc[1+0.001xFc^2^\l^3^/sin(2\q)]^-1/4^
_refine_ls_extinction_method SHELXL
_refine_ls_goodness_of_fit_ref 0.904
_refine_ls_hydrogen_treatment constr
_refine_ls_matrix_type full
_refine_ls_number_parameters 876
_refine_ls_number_reflns 13636
_refine_ls_number_restraints 0
_refine_ls_restrained_S_all 0.904
_refine_ls_R_factor_all 0.1973
_refine_ls_R_factor_gt 0.0894
_refine_ls_shift/su_max 0.038
_refine_ls_shift/su_mean 0.004
_refine_ls_structure_factor_coef Fsqd
_refine_ls_weighting_details 'calc w=1/[\s^2^(Fo^2^)+(0.1593P)^2^+0.0000P] where P=(Fo^2^+2Fc^2^)/3'
_refine_ls_weighting_scheme calc
_refine_ls_wR_factor_gt 0.2311
_refine_ls_wR_factor_ref 0.2760
_reflns_number_gt 5278
_reflns_number_total 13636
_reflns_threshold_expression >2sigma(I)
_cod_data_source_file om801176a_si_005.cif
_cod_data_source_block tips3
_cod_database_code 4068954

loop_
_symmetry_equiv_pos_as_xyz
'x, y, z'
'-x+1/2, -y+1/2, z+1/2'
'x+1/2, -y+1/2, -z'
'-x, y, -z+1/2'
'-x, -y, -z'
'x-1/2, y-1/2, -z-1/2'
'-x-1/2, y-1/2, z'
'x, -y, z-1/2'

loop_
_atom_site_label
_atom_site_type_symbol
_atom_site_fract_x
_atom_site_fract_y
_atom_site_fract_z
_atom_site_U_iso_or_equiv
_atom_site_adp_type
_atom_site_occupancy
_atom_site_symmetry_multiplicity
_atom_site_calc_flag
_atom_site_refinement_flags
Ti Ti 0.21092(4) 0.12076(5) 0.13224(6) 0.0560(4) Uani 1 1 d .
S1 S 0.26915(7) 0.09526(9) 0.21745(9) 0.0661(6) Uani 1 1 d .
S2 S 0.26920(7) 0.14289(8) 0.04717(9) 0.0684(6) Uani 1 1 d .
S3 S 0.21121(7) 0.01968(8) 0.11723(10) 0.0685(6) Uani 1 1 d .
S4 S 0.15425(7) 0.14050(8) 0.04866(9) 0.0673(6) Uani 1 1 d .
S5 S 0.16050(7) 0.10706(8) 0.22571(9) 0.0627(6) Uani 1 1 d .
S6 S 0.21617(6) 0.22193(8) 0.14570(10) 0.0667(6) Uani 1 1 d .
P1 P 0.33040(7) 0.12002(9) 0.19963(10) 0.0661(6) Uani 1 1 d .
P2 P 0.32638(7) 0.10334(9) 0.06140(10) 0.0671(6) Uani 1 1 d .
P3 P 0.15165(7) -0.01111(8) 0.09497(9) 0.0624(6) Uani 1 1 d .
P4 P 0.13319(7) 0.07298(8) 0.00208(9) 0.0617(6) Uani 1 1 d .
P5 P 0.14095(7) 0.17875(8) 0.26515(9) 0.0606(6) Uani 1 1 d .
P6 P 0.15764(7) 0.25579(8) 0.16594(9) 0.0601(6) Uani 1 1 d .
N1 N 0.3503(2) 0.1113(3) 0.1294(2) 0.0683(18) Uani 1 1 d .
N2 N 0.1224(2) 0.0200(2) 0.0428(3) 0.0686(18) Uani 1 1 d .
N3 N 0.12556(18) 0.2263(2) 0.2169(3) 0.0589(16) Uani 1 1 d .
C1 C 0.3362(3) 0.1903(4) 0.2219(4) 0.091(3) Uani 1 1 d .
C2 C 0.3380(7) 0.2061(6) 0.2849(8) 0.273(13) Uani 1 1 d .
H2 H 0.3374 0.1783 0.3161 0.327 Uiso 1 1 calc R
C3 C 0.3409(6) 0.2617(6) 0.3091(8) 0.231(9) Uani 1 1 d .
H3 H 0.3440 0.2711 0.3530 0.277 Uiso 1 1 calc R
C4 C 0.3383(5) 0.2987(5) 0.2591(7) 0.158(6) Uani 1 1 d .
H4 H 0.3419 0.3358 0.2695 0.190 Uiso 1 1 calc R
C5 C 0.3315(4) 0.2866(5) 0.1998(7) 0.140(5) Uani 1 1 d .
H5 H 0.3277 0.3144 0.1689 0.168 Uiso 1 1 calc R
C6 C 0.3297(4) 0.2322(5) 0.1812(6) 0.119(4) Uani 1 1 d .
H6 H 0.3236 0.2242 0.1376 0.143 Uiso 1 1 calc R
C7 C 0.3655(3) 0.0837(3) 0.2543(4) 0.066(2) Uani 1 1 d .
C8 C 0.4069(4) 0.0723(5) 0.2395(4) 0.130(4) Uani 1 1 d .
H8 H 0.4177 0.0836 0.1990 0.156 Uiso 1 1 calc R
C9 C 0.4355(4) 0.0440(6) 0.2813(6) 0.162(6) Uani 1 1 d .
H9 H 0.4637 0.0334 0.2674 0.194 Uiso 1 1 calc R
C10 C 0.4217(4) 0.0324(5) 0.3416(6) 0.129(4) Uani 1 1 d .
H10 H 0.4419 0.0187 0.3720 0.154 Uiso 1 1 calc R
C11 C 0.3804(4) 0.0398(5) 0.3587(5) 0.120(4) Uani 1 1 d .
H11 H 0.3701 0.0283 0.3994 0.144 Uiso 1 1 calc R
C12 C 0.3523(3) 0.0655(4) 0.3142(4) 0.096(3) Uani 1 1 d .
H12 H 0.3227 0.0706 0.3261 0.115 Uiso 1 1 calc R
C13 C 0.3648(3) 0.1293(4) 0.0036(4) 0.075(2) Uani 1 1 d .
C14 C 0.3709(3) 0.1086(4) -0.0574(4) 0.100(3) Uani 1 1 d .
H14 H 0.3545 0.0782 -0.0713 0.120 Uiso 1 1 calc R
C15 C 0.4018(4) 0.1331(5) -0.0994(5) 0.117(4) Uani 1 1 d .
H15 H 0.4060 0.1174 -0.1404 0.141 Uiso 1 1 calc R
C16 C 0.4249(4) 0.1764(5) -0.0847(6) 0.117(4) Uani 1 1 d .
H16 H 0.4450 0.1916 -0.1141 0.140 Uiso 1 1 calc R
C17 C 0.4184(4) 0.1986(5) -0.0246(6) 0.134(4) Uani 1 1 d .
H17 H 0.4340 0.2299 -0.0120 0.161 Uiso 1 1 calc R
C18 C 0.3887(3) 0.1745(4) 0.0176(5) 0.104(3) Uani 1 1 d .
H18 H 0.3849 0.1905 0.0586 0.125 Uiso 1 1 calc R
C19 C 0.3197(3) 0.0328(3) 0.0424(4) 0.069(2) Uani 1 1 d .
C20 C 0.2923(3) 0.0171(3) -0.0058(4) 0.083(3) Uani 1 1 d .
H20 H 0.2754 0.0437 -0.0271 0.099 Uiso 1 1 calc R
C21 C 0.2883(3) -0.0371(4) -0.0250(4) 0.084(3) Uani 1 1 d .
H21 H 0.2696 -0.0471 -0.0592 0.101 Uiso 1 1 calc R
C22 C 0.3127(3) -0.0758(4) 0.0078(4) 0.090(3) Uani 1 1 d .
H22 H 0.3101 -0.1128 -0.0033 0.108 Uiso 1 1 calc R
C23 C 0.3404(3) -0.0606(4) 0.0558(5) 0.103(3) Uani 1 1 d .
H23 H 0.3567 -0.0869 0.0785 0.124 Uiso 1 1 calc R
C24 C 0.3445(3) -0.0052(4) 0.0712(4) 0.080(2) Uani 1 1 d .
H24 H 0.3651 0.0056 0.1027 0.096 Uiso 1 1 calc R
C25 C 0.1598(3) -0.0809(3) 0.0679(4) 0.068(2) Uani 1 1 d .
C26 C 0.1243(3) -0.1092(4) 0.0465(6) 0.122(4) Uani 1 1 d .
H26 H 0.0967 -0.0917 0.0454 0.147 Uiso 1 1 calc R
C27 C 0.1273(4) -0.1627(4) 0.0263(6) 0.137(5) Uani 1 1 d .
H27 H 0.1018 -0.1815 0.0137 0.164 Uiso 1 1 calc R
C28 C 0.1664(4) -0.1882(4) 0.0243(5) 0.107(3) Uani 1 1 d .
H28 H 0.1689 -0.2243 0.0093 0.129 Uiso 1 1 calc R
C29 C 0.2026(3) -0.1598(4) 0.0450(5) 0.102(3) Uani 1 1 d .
H29 H 0.2302 -0.1771 0.0447 0.123 Uiso 1 1 calc R
C30 C 0.1997(3) -0.1060(4) 0.0666(4) 0.082(2) Uani 1 1 d .
H30 H 0.2251 -0.0873 0.0801 0.098 Uiso 1 1 calc R
C31 C 0.1181(3) -0.0169(3) 0.1646(3) 0.0571(19) Uani 1 1 d .
C32 C 0.1299(3) -0.0496(4) 0.2163(4) 0.100(3) Uani 1 1 d .
H32 H 0.1558 -0.0702 0.2132 0.120 Uiso 1 1 calc R
C33 C 0.1053(5) -0.0533(6) 0.2726(5) 0.133(4) Uani 1 1 d .
H33 H 0.1138 -0.0768 0.3064 0.160 Uiso 1 1 calc R
C34 C 0.0683(5) -0.0218(7) 0.2775(6) 0.151(6) Uani 1 1 d .
H34 H 0.0507 -0.0235 0.3149 0.181 Uiso 1 1 calc R
C35 C 0.0572(4) 0.0117(6) 0.2285(6) 0.141(5) Uani 1 1 d .
H35 H 0.0320 0.0336 0.2321 0.169 Uiso 1 1 calc R
C36 C 0.0825(3) 0.0142(4) 0.1726(4) 0.097(3) Uani 1 1 d .
H36 H 0.0744 0.0386 0.1396 0.116 Uiso 1 1 calc R
C37 C 0.0823(3) 0.0911(3) -0.0371(3) 0.068(2) Uani 1 1 d .
C38 C 0.0774(3) 0.1402(4) -0.0673(4) 0.103(3) Uani 1 1 d .
H38 H 0.1008 0.1653 -0.0683 0.123 Uiso 1 1 calc R
C39 C 0.0377(4) 0.1526(5) -0.0962(5) 0.122(4) Uani 1 1 d .
H39 H 0.0346 0.1865 -0.1168 0.147 Uiso 1 1 calc R
C40 C 0.0029(4) 0.1175(5) -0.0961(5) 0.110(3) Uani 1 1 d .
H40 H -0.0240 0.1274 -0.1152 0.132 Uiso 1 1 calc R
C41 C 0.0079(3) 0.0687(4) -0.0682(4) 0.097(3) Uani 1 1 d .
H41 H -0.0153 0.0432 -0.0692 0.116 Uiso 1 1 calc R
C42 C 0.0482(3) 0.0551(4) -0.0368(4) 0.082(3) Uani 1 1 d .
H42 H 0.0513 0.0213 -0.0158 0.098 Uiso 1 1 calc R
C43 C 0.1698(2) 0.0577(3) -0.0638(3) 0.0584(19) Uani 1 1 d .
C44 C 0.1966(3) 0.0959(4) -0.0917(4) 0.079(2) Uani 1 1 d .
H44 H 0.1972 0.1317 -0.0752 0.094 Uiso 1 1 calc R
C45 C 0.2230(3) 0.0821(4) -0.1444(4) 0.092(3) Uani 1 1 d .
H45 H 0.2415 0.1086 -0.1628 0.110 Uiso 1 1 calc R
C46 C 0.2225(3) 0.0302(4) -0.1700(4) 0.091(3) Uani 1 1 d .
H46 H 0.2400 0.0211 -0.2060 0.109 Uiso 1 1 calc R
C47 C 0.1954(3) -0.0081(4) -0.1411(4) 0.095(3) Uani 1 1 d .
H47 H 0.1948 -0.0439 -0.1573 0.114 Uiso 1 1 calc R
C48 C 0.1693(3) 0.0054(3) -0.0892(4) 0.077(2) Uani 1 1 d .
H48 H 0.1509 -0.0212 -0.0707 0.092 Uiso 1 1 calc R
C49 C 0.0925(3) 0.1624(3) 0.3125(4) 0.069(2) Uani 1 1 d .
C50A C 0.0478(6) 0.1722(8) 0.2763(8) 0.075(6) Uiso 0.441(11) 1 d P
C51A C 0.0115(6) 0.1571(8) 0.3117(9) 0.078(6) Uiso 0.441(11) 1 d P
C50B C 0.0623(5) 0.2022(7) 0.3270(7) 0.084(5) Uiso 0.559(11) 1 d P
C51B C 0.0270(6) 0.1903(9) 0.3677(9) 0.106(6) Uiso 0.559(11) 1 d P
C52 C 0.0206(4) 0.1381(5) 0.3853(5) 0.117(4) Uani 1 1 d .
H52 H -0.0060 0.1186 0.3845 0.15(5) Uiso 1 1 calc R
C53A C 0.0563(8) 0.1212(10) 0.4024(10) 0.103(7) Uiso 0.559(11) 1 d P
C54A C 0.0946(6) 0.1393(9) 0.3666(9) 0.100(6) Uiso 0.559(11) 1 d P
C53B C 0.0512(8) 0.0958(10) 0.3812(10) 0.082(6) Uiso 0.441(11) 1 d P
C54B C 0.0893(5) 0.1079(8) 0.3419(8) 0.058(5) Uiso 0.441(11) 1 d P
C55 C 0.1818(3) 0.2032(3) 0.3222(3) 0.062(2) Uani 1 1 d .
C56 C 0.2167(3) 0.1720(4) 0.3439(4) 0.074(2) Uani 1 1 d .
H56 H 0.2201 0.1359 0.3292 0.089 Uiso 1 1 calc R
C57 C 0.2460(3) 0.1933(4) 0.3862(4) 0.094(3) Uani 1 1 d .
H57 H 0.2693 0.1711 0.4005 0.113 Uiso 1 1 calc R
C58 C 0.2434(3) 0.2459(5) 0.4094(4) 0.100(3) Uani 1 1 d .
H58 H 0.2645 0.2598 0.4384 0.120 Uiso 1 1 calc R
C59 C 0.2085(4) 0.2776(4) 0.3883(4) 0.092(3) Uani 1 1 d .
H59 H 0.2058 0.3137 0.4033 0.110 Uiso 1 1 calc R
C60 C 0.1770(3) 0.2569(3) 0.3449(4) 0.078(2) Uani 1 1 d .
H60 H 0.1532 0.2785 0.3313 0.093 Uiso 1 1 calc R
C61 C 0.1263(3) 0.2654(3) 0.0911(4) 0.064(2) Uani 1 1 d .
C62 C 0.0827(3) 0.2517(4) 0.0882(4) 0.104(3) Uani 1 1 d .
H62 H 0.0688 0.2356 0.1241 0.125 Uiso 1 1 calc R
C63 C 0.0582(4) 0.2621(6) 0.0295(7) 0.144(5) Uani 1 1 d .
H63 H 0.0281 0.2540 0.0258 0.173 Uiso 1 1 calc R
C64 C 0.0817(6) 0.2844(5) -0.0202(6) 0.138(6) Uani 1 1 d .
H64 H 0.0668 0.2913 -0.0592 0.166 Uiso 1 1 calc R
C65 C 0.1231(5) 0.2968(5) -0.0175(6) 0.133(5) Uani 1 1 d .
H65 H 0.1376 0.3117 -0.0537 0.159 Uiso 1 1 calc R
C66 C 0.1448(4) 0.2879(4) 0.0380(4) 0.112(4) Uani 1 1 d .
H66 H 0.1746 0.2979 0.0400 0.134 Uiso 1 1 calc R
C67 C 0.1687(3) 0.3256(3) 0.1918(3) 0.0587(19) Uani 1 1 d .
C68 C 0.2091(3) 0.3486(3) 0.1854(4) 0.074(2) Uani 1 1 d .
H68 H 0.2328 0.3277 0.1699 0.089 Uiso 1 1 calc R
C69 C 0.2155(3) 0.4033(3) 0.2020(4) 0.080(2) Uani 1 1 d .
H69 H 0.2435 0.4191 0.1973 0.096 Uiso 1 1 calc R
C70 C 0.1812(4) 0.4342(4) 0.2250(4) 0.083(3) Uani 1 1 d .
H70 H 0.1854 0.4711 0.2357 0.100 Uiso 1 1 calc R
C71 C 0.1406(3) 0.4104(4) 0.2321(4) 0.085(3) Uani 1 1 d .
H71 H 0.1169 0.4312 0.2480 0.101 Uiso 1 1 calc R
C72 C 0.1343(3) 0.3562(3) 0.2162(4) 0.079(2) Uani 1 1 d .
H72 H 0.1065 0.3400 0.2220 0.095 Uiso 1 1 calc R
C1S C 0.4898(10) -0.0314(13) 0.5197(12) 0.120(8) Uiso 0.50 1 d P
C2S C 0.4547(10) -0.0016(16) 0.5326(14) 0.142(11) Uiso 0.50 1 d P
C3S C 0.4504(13) 0.0551(19) 0.5123(17) 0.205(14) Uiso 0.50 1 d P
C4S C 0.4849(17) 0.081(2) 0.490(2) 0.209(19) Uiso 0.50 1 d P
C5S C 0.5333(12) 0.0553(18) 0.4709(16) 0.169(12) Uiso 0.50 1 d P
C6S C 0.5334(9) -0.0102(12) 0.4967(12) 0.106(7) Uiso 0.50 1 d P
C7S C 0.4967(16) -0.0881(18) 0.538(2) 0.194(17) Uiso 0.50 1 d P
C8S C 0.4591(15) 0.2817(19) 0.214(2) 0.117(14) Uiso 0.25 1 d P
C9S C 0.4782(16) 0.248(2) 0.240(3) 0.15(2) Uiso 0.25 1 d P
C10S C 0.4841(17) 0.197(2) 0.277(2) 0.149(19) Uiso 0.25 1 d P
C11S C 0.4900(11) 0.1765(13) 0.3268(15) 0.071(9) Uiso 0.25 1 d P
C12S C 0.5217(14) 0.2025(17) 0.3449(17) 0.100(12) Uiso 0.25 1 d P
C13S C 0.5447(10) 0.2428(14) 0.3225(14) 0.071(9) Uiso 0.25 1 d P
C14S C 0.0000 0.322(3) 0.2500 0.060(13) Uiso 0.25 2 d SP
C15S C 0.0108(6) 0.3304(10) 0.2131(11) 0.064(6) Uiso 0.50 1 d P
C16S C 0.0166(7) 0.3798(11) 0.1983(11) 0.083(6) Uiso 0.50 1 d P
C17S C 0.0000 0.422(3) 0.2500 0.14(3) Uiso 0.50 2 d SP
C18S C 0.0313(11) 0.3926(14) 0.1391(15) 0.073(9) Uiso 0.25 1 d P
C19S C 0.0080(12) 0.3074(18) 0.218(2) 0.064(12) Uiso 0.25 1 d P
C20S C 0.0156(7) 0.3572(11) 0.1756(12) 0.030(6) Uiso 0.25 1 d P
C21S C 0.0102(15) 0.410(2) 0.188(2) 0.093(15) Uiso 0.25 1 d P
C22S C 0.0107(16) 0.418(3) 0.225(3) 0.090(14) Uiso 0.25 1 d P

loop_
_atom_site_aniso_label
_atom_site_aniso_U_11
_atom_site_aniso_U_22
_atom_site_aniso_U_33
_atom_site_aniso_U_23
_atom_site_aniso_U_13
_atom_site_aniso_U_12
Ti 0.0631(9) 0.0484(8) 0.0565(8) 0.0014(6) 0.0019(6) 0.0011(7)
S1 0.0657(13) 0.0666(14) 0.0661(12) 0.0064(10) -0.0025(10) 0.0006(11)
S2 0.0734(14) 0.0633(14) 0.0684(12) 0.0092(10) 0.0121(10) 0.0111(11)
S3 0.0665(14) 0.0504(12) 0.0886(14) -0.0055(10) -0.0012(11) 0.0001(10)
S4 0.0805(14) 0.0576(13) 0.0636(12) -0.0065(9) -0.0090(10) 0.0094(11)
S5 0.0752(14) 0.0520(13) 0.0608(11) -0.0023(9) 0.0080(10) -0.0025(10)
S6 0.0589(13) 0.0500(12) 0.0913(14) -0.0056(10) 0.0042(10) -0.0002(10)
P1 0.0659(14) 0.0586(14) 0.0737(13) 0.0021(11) -0.0011(10) -0.0035(11)
P2 0.0656(14) 0.0661(15) 0.0696(13) 0.0090(11) 0.0086(10) 0.0041(11)
P3 0.0667(14) 0.0536(13) 0.0668(12) 0.0011(10) 0.0032(10) -0.0004(11)
P4 0.0712(14) 0.0535(13) 0.0605(12) -0.0002(10) -0.0021(10) 0.0020(11)
P5 0.0633(13) 0.0556(13) 0.0630(12) -0.0013(9) 0.0046(10) -0.0002(10)
P6 0.0628(13) 0.0513(13) 0.0661(12) 0.0021(10) -0.0014(10) 0.0035(10)
N1 0.065(4) 0.091(5) 0.048(3) 0.008(3) 0.007(3) 0.000(4)
N2 0.073(4) 0.069(5) 0.064(4) 0.023(3) -0.015(3) -0.008(4)
N3 0.053(4) 0.048(4) 0.076(4) 0.019(3) 0.003(3) 0.006(3)
C1 0.109(8) 0.090(8) 0.074(6) -0.003(5) -0.019(5) -0.022(6)
C2 0.51(3) 0.100(11) 0.207(16) -0.056(11) 0.173(19) -0.155(16)
C3 0.40(3) 0.098(12) 0.192(16) -0.071(11) 0.069(17) -0.061(15)
C4 0.231(17) 0.074(9) 0.169(13) 0.028(10) 0.027(13) 0.017(10)
C5 0.194(14) 0.099(11) 0.127(10) -0.015(8) -0.039(10) 0.007(9)
C6 0.135(10) 0.073(8) 0.149(10) -0.005(7) -0.051(8) -0.003(7)
C7 0.052(5) 0.073(6) 0.073(5) -0.001(4) 0.003(4) 0.000(4)
C8 0.109(9) 0.210(14) 0.071(6) 0.031(7) -0.001(6) 0.030(9)
C9 0.105(10) 0.264(18) 0.117(9) 0.033(10) 0.003(8) 0.087(10)
C10 0.098(9) 0.173(12) 0.114(9) 0.027(8) -0.018(7) 0.030(8)
C11 0.091(8) 0.162(11) 0.108(8) 0.035(7) -0.007(7) 0.032(8)
C12 0.090(7) 0.117(9) 0.079(6) 0.010(6) 0.001(5) 0.029(6)
C13 0.057(5) 0.073(6) 0.095(6) 0.022(5) 0.016(4) 0.003(5)
C14 0.119(8) 0.113(8) 0.069(6) -0.001(6) 0.016(5) -0.003(6)
C15 0.124(10) 0.151(12) 0.077(6) 0.026(7) 0.040(6) -0.009(8)
C16 0.104(9) 0.114(10) 0.133(10) 0.051(8) 0.041(8) 0.016(8)
C17 0.139(10) 0.102(9) 0.161(11) 0.005(8) 0.076(9) -0.016(7)
C18 0.098(8) 0.095(8) 0.118(8) 0.007(6) 0.056(6) 0.001(6)
C19 0.064(6) 0.075(6) 0.069(5) 0.003(4) -0.006(4) 0.002(5)
C20 0.083(7) 0.056(6) 0.109(7) 0.014(5) 0.012(5) 0.016(5)
C21 0.095(7) 0.076(7) 0.082(6) 0.002(5) -0.005(5) -0.008(6)
C22 0.115(8) 0.064(7) 0.090(7) -0.002(5) 0.009(6) 0.000(6)
C23 0.129(9) 0.092(9) 0.089(7) 0.015(6) -0.011(6) 0.033(7)
C24 0.090(7) 0.070(7) 0.080(6) -0.003(5) -0.003(5) 0.006(5)
C25 0.072(6) 0.056(5) 0.076(5) -0.012(4) 0.006(4) -0.006(5)
C26 0.076(7) 0.082(8) 0.208(12) -0.047(8) 0.007(7) -0.007(6)
C27 0.078(8) 0.071(8) 0.262(15) -0.062(8) 0.004(8) -0.011(6)
C28 0.103(9) 0.067(7) 0.152(9) -0.039(6) 0.020(7) -0.017(7)
C29 0.103(8) 0.059(7) 0.144(9) -0.029(6) 0.020(6) 0.017(6)
C30 0.086(7) 0.071(7) 0.089(6) -0.012(5) -0.002(5) -0.001(5)
C31 0.066(5) 0.046(5) 0.060(4) 0.004(4) 0.006(4) -0.002(4)
C32 0.105(8) 0.097(8) 0.096(7) 0.017(6) 0.028(6) 0.014(6)
C33 0.170(13) 0.152(12) 0.077(7) 0.032(7) 0.026(8) -0.005(10)
C34 0.135(13) 0.208(18) 0.109(10) 0.002(10) 0.045(9) -0.014(11)
C35 0.102(9) 0.191(15) 0.129(10) 0.009(9) 0.029(8) 0.045(9)
C36 0.096(8) 0.110(8) 0.084(6) -0.002(5) 0.025(6) 0.013(6)
C37 0.077(6) 0.060(6) 0.066(5) -0.008(4) -0.004(4) 0.000(5)
C38 0.090(7) 0.091(8) 0.127(8) 0.037(6) -0.047(6) -0.009(6)
C39 0.126(10) 0.089(9) 0.152(10) 0.023(7) -0.033(8) 0.005(8)
C40 0.101(9) 0.115(10) 0.113(8) 0.031(7) -0.014(6) 0.006(7)
C41 0.082(7) 0.106(9) 0.103(7) 0.007(6) -0.003(6) -0.019(6)
C42 0.087(7) 0.080(7) 0.079(6) 0.019(5) -0.013(5) 0.001(6)
C43 0.064(5) 0.056(5) 0.055(4) 0.006(4) 0.006(4) -0.005(4)
C44 0.089(6) 0.084(7) 0.063(5) -0.002(5) 0.009(5) 0.015(5)
C45 0.102(7) 0.088(8) 0.085(6) 0.014(5) 0.011(5) 0.014(6)
C46 0.109(8) 0.091(8) 0.072(6) -0.002(6) 0.019(5) 0.021(6)
C47 0.141(9) 0.060(6) 0.084(6) -0.025(5) 0.030(6) 0.000(6)
C48 0.099(7) 0.061(6) 0.072(5) -0.014(4) 0.009(5) -0.003(5)
C49 0.076(6) 0.059(5) 0.072(5) -0.007(4) 0.010(4) -0.007(4)
C52 0.103(9) 0.116(10) 0.134(10) 0.019(7) 0.039(7) -0.001(8)
C55 0.069(6) 0.061(5) 0.057(4) -0.011(4) 0.012(4) -0.010(4)
C56 0.064(6) 0.075(6) 0.084(6) -0.011(5) 0.001(4) 0.015(5)
C57 0.096(8) 0.092(8) 0.094(7) -0.026(6) -0.006(6) 0.018(6)
C58 0.100(8) 0.115(9) 0.084(6) -0.011(6) -0.016(6) -0.010(7)
C59 0.127(9) 0.076(7) 0.073(6) -0.005(5) 0.002(6) -0.019(6)
C60 0.098(7) 0.062(6) 0.074(5) -0.011(4) -0.001(5) -0.003(5)
C61 0.067(6) 0.048(5) 0.077(5) -0.005(4) -0.017(4) 0.015(4)
C62 0.082(7) 0.129(9) 0.101(7) -0.030(6) -0.018(6) 0.037(7)
C63 0.088(9) 0.186(14) 0.158(11) -0.065(10) -0.070(9) 0.051(9)
C64 0.214(18) 0.124(11) 0.077(8) -0.004(7) -0.038(10) 0.019(11)
C65 0.173(13) 0.130(11) 0.095(9) 0.023(7) -0.041(9) -0.050(10)
C66 0.154(10) 0.109(9) 0.071(6) 0.033(6) -0.027(7) -0.033(7)
C67 0.068(5) 0.039(5) 0.069(5) 0.012(4) -0.005(4) 0.002(4)
C68 0.088(7) 0.043(5) 0.090(6) -0.006(4) 0.000(5) 0.004(5)
C69 0.088(7) 0.053(6) 0.100(6) -0.001(5) -0.010(5) -0.022(5)
C70 0.124(9) 0.049(6) 0.076(6) -0.017(4) -0.008(6) 0.006(6)
C71 0.099(8) 0.051(6) 0.104(7) -0.015(5) 0.019(6) 0.012(5)
C72 0.071(6) 0.063(6) 0.104(6) -0.011(5) 0.018(5) 0.001(5)

loop_
_atom_type_symbol
_atom_type_description
_atom_type_scat_dispersion_real
_atom_type_scat_dispersion_imag
_atom_type_scat_source
Ti Ti 0.2776 0.4457 'International Tables Vol C Tables 4.2.6.8 and 6.1.1.4'
P P 0.1023 0.0942 'International Tables Vol C Tables 4.2.6.8 and 6.1.1.4'
S S 0.1246 0.1234 'International Tables Vol C Tables 4.2.6.8 and 6.1.1.4'
C C 0.0033 0.0016 'International Tables Vol C Tables 4.2.6.8 and 6.1.1.4'
H H 0.0000 0.0000 'International Tables Vol C Tables 4.2.6.8 and 6.1.1.4'
N N 0.0061 0.0033 'International Tables Vol C Tables 4.2.6.8 and 6.1.1.4'

loop_
_geom_angle_atom_site_label_1
_geom_angle_atom_site_label_2
_geom_angle_atom_site_label_3
_geom_angle
S4 Ti S5 97.89(8)
S4 Ti S3 96.28(8)
S5 Ti S3 87.96(8)
S4 Ti S6 85.89(8)
S5 Ti S6 95.00(8)
S3 Ti S6 176.07(9)
S4 Ti S2 87.85(8)
S5 Ti S2 171.94(9)
S3 Ti S2 97.07(8)
S6 Ti S2 79.71(8)
S4 Ti S1 177.15(9)
S5 Ti S1 82.01(7)
S3 Ti S1 80.87(8)
S6 Ti S1 96.96(8)
S2 Ti S1 92.54(8)
P1 S1 Ti 116.29(10)
P2 S2 Ti 113.38(10)
P3 S3 Ti 113.38(11)
P4 S4 Ti 113.01(11)
P5 S5 Ti 112.05(10)
P6 S6 Ti 112.12(11)
N1 P1 C7 106.4(4)
N1 P1 C1 109.1(4)
C7 P1 C1 104.9(4)
N1 P1 S1 118.9(3)
C7 P1 S1 106.8(3)
C1 P1 S1 109.7(3)
N1 P2 C19 111.3(4)
N1 P2 C13 104.3(4)
C19 P2 C13 105.8(4)
N1 P2 S2 117.7(3)
C19 P2 S2 109.7(3)
C13 P2 S2 107.2(3)
N2 P3 C31 105.4(4)
N2 P3 C25 108.6(4)
C31 P3 C25 104.7(3)
N2 P3 S3 118.5(2)
C31 P3 S3 111.3(3)
C25 P3 S3 107.5(3)
N2 P4 C43 111.1(4)
N2 P4 C37 105.2(4)
C43 P4 C37 104.1(3)
N2 P4 S4 119.1(2)
C43 P4 S4 109.5(3)
C37 P4 S4 106.5(3)
N3 P5 C49 105.0(4)
N3 P5 C55 111.3(3)
C49 P5 C55 106.2(3)
N3 P5 S5 117.9(2)
C49 P5 S5 105.2(3)
C55 P5 S5 110.3(3)
N3 P6 C67 110.0(3)
N3 P6 C61 107.2(4)
C67 P6 C61 102.8(3)
N3 P6 S6 119.2(2)
C67 P6 S6 106.6(3)
C61 P6 S6 109.8(3)
P1 N1 P2 130.4(4)
P4 N2 P3 129.6(4)
P5 N3 P6 123.8(4)
C6 C1 C2 112.8(11)
C6 C1 P1 124.1(8)
C2 C1 P1 121.7(9)
C1 C2 C3 126.8(15)
C1 C2 H2 116.6
C3 C2 H2 116.6
C4 C3 C2 111.0(15)
C4 C3 H3 124.5
C2 C3 H3 124.5
C5 C4 C3 125.1(15)
C5 C4 H4 117.4
C3 C4 H4 117.4
C4 C5 C6 119.6(13)
C4 C5 H5 120.2
C6 C5 H5 120.2
C1 C6 C5 123.8(11)
C1 C6 H6 118.1
C5 C6 H6 118.1
C8 C7 C12 114.7(8)
C8 C7 P1 121.7(7)
C12 C7 P1 123.6(7)
C7 C8 C9 123.3(10)
C7 C8 H8 118.4
C9 C8 H8 118.4
C10 C9 C8 118.7(11)
C10 C9 H9 120.7
C8 C9 H9 120.7
C11 C10 C9 121.1(11)
C11 C10 H10 119.5
C9 C10 H10 119.5
C10 C11 C12 117.9(10)
C10 C11 H11 121.1
C12 C11 H11 121.1
C7 C12 C11 123.7(9)
C7 C12 H12 118.1
C11 C12 H12 118.1
C18 C13 C14 115.3(8)
C18 C13 P2 119.9(7)
C14 C13 P2 124.7(8)
C13 C14 C15 119.6(10)
C13 C14 H14 120.2
C15 C14 H14 120.2
C16 C15 C14 124.2(11)
C16 C15 H15 117.9
C14 C15 H15 117.9
C15 C16 C17 117.0(11)
C15 C16 H16 121.5
C17 C16 H16 121.5
C16 C17 C18 119.6(11)
C16 C17 H17 120.2
C18 C17 H17 120.2
C13 C18 C17 124.2(10)
C13 C18 H18 117.9
C17 C18 H18 117.9
C24 C19 C20 118.5(8)
C24 C19 P2 120.8(7)
C20 C19 P2 120.5(7)
C19 C20 C21 122.3(8)
C19 C20 H20 118.8
C21 C20 H20 118.9
C22 C21 C20 118.0(9)
C22 C21 H21 121.0
C20 C21 H21 121.0
C23 C22 C21 120.3(9)
C23 C22 H22 119.9
C21 C22 H22 119.9
C22 C23 C24 119.4(9)
C22 C23 H23 120.3
C24 C23 H23 120.3
C19 C24 C23 121.5(9)
C19 C24 H24 119.2
C23 C24 H24 119.3
C26 C25 C30 118.2(8)
C26 C25 P3 118.2(7)
C30 C25 P3 123.6(7)
C25 C26 C27 122.0(10)
C25 C26 H26 119.0
C27 C26 H26 119.0
C28 C27 C26 120.7(10)
C28 C27 H27 119.6
C26 C27 H27 119.6
C27 C28 C29 117.7(9)
C27 C28 H28 121.1
C29 C28 H28 121.1
C28 C29 C30 121.9(9)
C28 C29 H29 119.0
C30 C29 H29 119.0
C25 C30 C29 119.4(9)
C25 C30 H30 120.3
C29 C30 H30 120.3
C36 C31 C32 116.4(8)
C36 C31 P3 121.6(6)
C32 C31 P3 121.7(7)
C31 C32 C33 123.2(10)
C31 C32 H32 118.4
C33 C32 H32 118.4
C34 C33 C32 117.9(11)
C34 C33 H33 121.0
C32 C33 H33 121.0
C35 C34 C33 119.6(12)
C35 C34 H34 120.2
C33 C34 H34 120.2
C34 C35 C36 120.9(12)
C34 C35 H35 119.6
C36 C35 H35 119.6
C31 C36 C35 121.9(10)
C31 C36 H36 119.1
C35 C36 H36 119.1
C42 C37 C38 119.5(8)
C42 C37 P4 119.5(7)
C38 C37 P4 121.0(7)
C37 C38 C39 119.0(9)
C37 C38 H38 120.5
C39 C38 H38 120.5
C40 C39 C38 122.7(10)
C40 C39 H39 118.6
C38 C39 H39 118.6
C41 C40 C39 118.4(10)
C41 C40 H40 120.8
C39 C40 H40 120.8
C40 C41 C42 120.1(10)
C40 C41 H41 119.9
C42 C41 H41 119.9
C37 C42 C41 120.1(8)
C37 C42 H42 119.9
C41 C42 H42 119.9
C44 C43 C48 118.8(7)
C44 C43 P4 123.1(6)
C48 C43 P4 118.1(6)
C43 C44 C45 120.3(8)
C43 C44 H44 119.8
C45 C44 H44 119.8
C46 C45 C44 121.2(9)
C46 C45 H45 119.4
C44 C45 H45 119.4
C45 C46 C47 117.9(8)
C45 C46 H46 121.1
C47 C46 H46 121.1
C48 C47 C46 121.1(8)
C48 C47 H47 119.4
C46 C47 H47 119.4
C47 C48 C43 120.7(8)
C47 C48 H48 119.6
C43 C48 H48 119.6
C56 C55 C60 119.3(7)
C56 C55 P5 123.6(6)
C60 C55 P5 117.1(6)
C57 C56 C55 120.1(8)
C57 C56 H56 120.0
C55 C56 H56 120.0
C56 C57 C58 123.3(9)
C56 C57 H57 118.4
C58 C57 H57 118.4
C57 C58 C59 117.4(9)
C57 C58 H58 121.3
C59 C58 H58 121.3
C58 C59 C60 121.2(9)
C58 C59 H59 119.4
C60 C59 H59 119.4
C55 C60 C59 118.8(8)
C55 C60 H60 120.6
C59 C60 H60 120.6
C66 C61 C62 117.8(8)
C66 C61 P6 121.5(7)
C62 C61 P6 120.6(7)
C61 C62 C63 119.4(11)
C61 C62 H62 120.3
C63 C62 H62 120.3
C64 C63 C62 115.6(12)
C64 C63 H63 122.2
C62 C63 H63 122.2
C65 C64 C63 124.8(13)
C65 C64 H64 117.6
C63 C64 H64 117.6
C64 C65 C66 118.4(13)
C64 C65 H65 120.8
C66 C65 H65 120.8
C65 C66 C61 123.9(11)
C65 C66 H66 118.1
C61 C66 H66 118.1
C68 C67 C72 119.7(7)
C68 C67 P6 121.9(6)
C72 C67 P6 118.4(6)
C67 C68 C69 120.1(8)
C67 C68 H68 120.0
C69 C68 H68 120.0
C70 C69 C68 120.4(8)
C70 C69 H69 119.8
C68 C69 H69 119.8
C71 C70 C69 119.2(8)
C71 C70 H70 120.4
C69 C70 H70 120.4
C70 C71 C72 120.5(8)
C70 C71 H71 119.8
C72 C71 H71 119.8
C67 C72 C71 120.2(8)
C67 C72 H72 119.9
C71 C72 H72 119.9

loop_
_geom_bond_atom_site_label_1
_geom_bond_atom_site_label_2
_geom_bond_distance
Ti S4 2.486(2)
Ti S5 2.487(2)
Ti S3 2.497(2)
Ti S6 2.501(2)
Ti S2 2.553(2)
Ti S1 2.573(2)
S1 P1 1.993(3)
S2 P2 2.012(3)
S3 P3 2.015(3)
S4 P4 2.019(3)
S5 P5 2.026(3)
S6 P6 2.008(3)
P1 N1 1.586(6)
P1 C7 1.792(8)
P1 C1 1.792(10)
P2 N1 1.592(6)
P2 C19 1.785(9)
P2 C13 1.787(8)
P3 N2 1.593(6)
P3 C31 1.767(7)
P3 C25 1.817(8)
P4 N2 1.580(6)
P4 C43 1.797(7)
P4 C37 1.802(8)
P5 N3 1.603(5)
P5 C49 1.812(8)
P5 C55 1.814(8)
P6 N3 1.607(6)
P6 C67 1.823(7)
P6 C61 1.830(7)
C1 C6 1.341(12)
C1 C2 1.359(15)
C2 C3 1.453(16)
C2 H2 0.9400
C3 C4 1.375(18)
C3 H3 0.9400
C4 C5 1.277(15)
C4 H4 0.9400
C5 C6 1.391(14)
C5 H5 0.9400
C6 H6 0.9400
C7 C8 1.325(11)
C7 C12 1.374(10)
C8 C9 1.408(14)
C8 H8 0.9400
C9 C10 1.343(13)
C9 H9 0.9400
C10 C11 1.316(13)
C10 H10 0.9400
C11 C12 1.404(12)
C11 H11 0.9400
C12 H12 0.9400
C13 C18 1.357(12)
C13 C14 1.371(11)
C14 C15 1.413(12)
C14 H14 0.9400
C15 C16 1.307(14)
C15 H15 0.9400
C16 C17 1.369(14)
C16 H16 0.9400
C17 C18 1.386(12)
C17 H17 0.9400
C18 H18 0.9400
C19 C24 1.336(10)
C19 C20 1.354(11)
C20 C21 1.391(11)
C20 H20 0.9400
C21 C22 1.381(11)
C21 H21 0.9400
C22 C23 1.350(12)
C22 H22 0.9400
C23 C24 1.401(12)
C23 H23 0.9400
C24 H24 0.9400
C25 C26 1.357(11)
C25 C30 1.362(10)
C26 C27 1.379(12)
C26 H26 0.9400
C27 C28 1.345(12)
C27 H27 0.9400
C28 C29 1.370(12)
C28 H28 0.9400
C29 C30 1.395(11)
C29 H29 0.9400
C30 H30 0.9400
C31 C36 1.334(11)
C31 C32 1.383(10)
C32 C33 1.383(12)
C32 H32 0.9400
C33 C34 1.370(16)
C33 H33 0.9400
C34 C35 1.346(16)
C34 H34 0.9400
C35 C36 1.387(12)
C35 H35 0.9400
C36 H36 0.9400
C37 C42 1.360(10)
C37 C38 1.364(11)
C38 C39 1.380(12)
C38 H38 0.9400
C39 C40 1.366(13)
C39 H39 0.9400
C40 C41 1.337(12)
C40 H40 0.9400
C41 C42 1.427(11)
C41 H41 0.9400
C42 H42 0.9400
C43 C44 1.368(10)
C43 C48 1.387(10)
C44 C45 1.395(11)
C44 H44 0.9400
C45 C46 1.378(12)
C45 H45 0.9400
C46 C47 1.385(12)
C46 H46 0.9400
C47 C48 1.373(10)
C47 H47 0.9400
C48 H48 0.9400
C49 C54A 1.254(18)
C49 C50B 1.374(17)
C49 C54B 1.472(19)
C49 C50A 1.570(19)
C50A C50B 1.35(2)
C50A C51A 1.37(2)
C50A C51B 2.04(2)
C51A C51B 1.49(2)
C51A C50B 1.93(2)
C50B C51B 1.39(2)
C50B C54A 2.00(2)
C51B C52 1.35(2)
C52 C53A 1.21(2)
C52 H52 0.9400
C53A C53B 0.78(3)
C53A C54A 1.45(2)
C53A C54B 1.64(3)
C54A C54B 0.94(2)
C54A C53B 1.72(3)
C53B C54B 1.44(2)
C55 C56 1.383(10)
C55 C60 1.405(10)
C56 C57 1.352(11)
C56 H56 0.9400
C57 C58 1.379(12)
C57 H57 0.9400
C58 C59 1.385(12)
C58 H58 0.9400
C59 C60 1.407(11)
C59 H59 0.9400
C60 H60 0.9400
C61 C66 1.349(11)
C61 C62 1.372(11)
C62 C63 1.444(13)
C62 H62 0.9400
C63 C64 1.364(16)
C63 H63 0.9400
C64 C65 1.297(16)
C64 H64 0.9400
C65 C66 1.339(13)
C65 H65 0.9400
C66 H66 0.9400
C67 C68 1.358(10)
C67 C72 1.383(10)
C68 C69 1.398(10)
C68 H68 0.9400
C69 C70 1.375(11)
C69 H69 0.9400
C70 C71 1.372(12)
C70 H70 0.9400
C71 C72 1.384(11)
C71 H71 0.9400
C72 H72 0.9400

loop_
_geom_torsion_atom_site_label_1
_geom_torsion_atom_site_label_2
_geom_torsion_atom_site_label_3
_geom_torsion_atom_site_label_4
_geom_torsion
S5 Ti S1 P1 -157.77(13)
S3 Ti S1 P1 113.03(13)
S6 Ti S1 P1 -63.67(13)
S2 Ti S1 P1 16.27(13)
S4 Ti S2 P2 -151.88(12)
S3 Ti S2 P2 -55.81(13)
S6 Ti S2 P2 121.91(13)
S1 Ti S2 P2 25.30(13)
S4 Ti S3 P3 -34.51(12)
S5 Ti S3 P3 63.21(12)
S2 Ti S3 P3 -123.11(11)
S1 Ti S3 P3 145.44(12)
S5 Ti S4 P4 -90.60(12)
S3 Ti S4 P4 -1.80(13)
S6 Ti S4 P4 174.91(12)
S2 Ti S4 P4 95.08(12)
S4 Ti S5 P5 -80.93(12)
S3 Ti S5 P5 -176.99(11)
S6 Ti S5 P5 5.61(12)
S1 Ti S5 P5 101.95(12)
S4 Ti S6 P6 55.49(12)
S5 Ti S6 P6 -42.09(12)
S2 Ti S6 P6 144.04(12)
S1 Ti S6 P6 -124.63(11)
Ti S1 P1 N1 -46.1(3)
Ti S1 P1 C7 -166.3(3)
Ti S1 P1 C1 80.5(3)
Ti S2 P2 N1 -56.6(3)
Ti S2 P2 C19 72.0(3)
Ti S2 P2 C13 -173.6(3)
Ti S3 P3 N2 43.7(3)
Ti S3 P3 C31 -78.7(3)
Ti S3 P3 C25 167.3(3)
Ti S4 P4 N2 44.4(3)
Ti S4 P4 C43 -85.0(3)
Ti S4 P4 C37 163.0(3)
Ti S5 P5 N3 45.4(3)
Ti S5 P5 C49 162.0(3)
Ti S5 P5 C55 -83.9(3)
Ti S6 P6 N3 42.5(3)
Ti S6 P6 C67 167.7(2)
Ti S6 P6 C61 -81.7(3)
C7 P1 N1 P2 143.1(5)
C1 P1 N1 P2 -104.2(6)
S1 P1 N1 P2 22.6(6)
C19 P2 N1 P1 -94.3(6)
C13 P2 N1 P1 152.1(5)
S2 P2 N1 P1 33.5(6)
C43 P4 N2 P3 76.8(6)
C37 P4 N2 P3 -171.1(5)
S4 P4 N2 P3 -51.8(6)
C31 P3 N2 P4 127.1(5)
C25 P3 N2 P4 -121.2(5)
S3 P3 N2 P4 1.8(6)
C49 P5 N3 P6 178.4(4)
C55 P5 N3 P6 63.9(5)
S5 P5 N3 P6 -64.9(5)
C67 P6 N3 P5 -109.2(5)
C61 P6 N3 P5 139.7(4)
S6 P6 N3 P5 14.3(5)
N1 P1 C1 C6 40.3(11)
C7 P1 C1 C6 154.0(10)
S1 P1 C1 C6 -91.6(10)
N1 P1 C1 C2 -154.7(13)
C7 P1 C1 C2 -41.0(14)
S1 P1 C1 C2 73.4(13)
C6 C1 C2 C3 -11(3)
P1 C1 C2 C3 -177.3(16)
C1 C2 C3 C4 4(3)
C2 C3 C4 C5 4(3)
C3 C4 C5 C6 -5(3)
C2 C1 C6 C5 9.5(19)
P1 C1 C6 C5 175.7(10)
C4 C5 C6 C1 -2(2)
N1 P1 C7 C8 23.2(10)
C1 P1 C7 C8 -92.3(9)
S1 P1 C7 C8 151.2(8)
N1 P1 C7 C12 -156.8(8)
C1 P1 C7 C12 87.7(8)
S1 P1 C7 C12 -28.8(8)
C12 C7 C8 C9 -0.2(18)
P1 C7 C8 C9 179.8(11)
C7 C8 C9 C10 -6(2)
C8 C9 C10 C11 10(2)
C9 C10 C11 C12 -7(2)
C8 C7 C12 C11 3.8(15)
P1 C7 C12 C11 -176.2(8)
C10 C11 C12 C7 -0.6(18)
N1 P2 C13 C18 -38.6(8)
C19 P2 C13 C18 -156.2(8)
S2 P2 C13 C18 86.8(8)
N1 P2 C13 C14 145.1(8)
C19 P2 C13 C14 27.5(9)
S2 P2 C13 C14 -89.5(8)
C18 C13 C14 C15 2.6(14)
P2 C13 C14 C15 179.0(8)
C13 C14 C15 C16 -2.1(18)
C14 C15 C16 C17 0.4(19)
C15 C16 C17 C18 0.7(18)
C14 C13 C18 C17 -1.6(15)
P2 C13 C18 C17 -178.2(9)
C16 C17 C18 C13 -0.1(18)
N1 P2 C19 C24 -20.0(8)
C13 P2 C19 C24 92.7(8)
S2 P2 C19 C24 -152.0(6)
N1 P2 C19 C20 166.0(6)
C13 P2 C19 C20 -81.3(7)
S2 P2 C19 C20 34.0(7)
C24 C19 C20 C21 1.6(13)
P2 C19 C20 C21 175.8(6)
C19 C20 C21 C22 1.4(13)
C20 C21 C22 C23 -1.7(14)
C21 C22 C23 C24 -0.9(15)
C20 C19 C24 C23 -4.4(13)
P2 C19 C24 C23 -178.5(7)
C22 C23 C24 C19 4.1(14)
N2 P3 C25 C26 -46.8(9)
C31 P3 C25 C26 65.5(8)
S3 P3 C25 C26 -176.1(7)
N2 P3 C25 C30 131.6(7)
C31 P3 C25 C30 -116.1(7)
S3 P3 C25 C30 2.3(8)
C30 C25 C26 C27 2.8(17)
P3 C25 C26 C27 -178.7(10)
C25 C26 C27 C28 -3(2)
C26 C27 C28 C29 2(2)
C27 C28 C29 C30 -1.0(17)
C26 C25 C30 C29 -1.6(14)
P3 C25 C30 C29 180.0(7)
C28 C29 C30 C25 0.8(15)
N2 P3 C31 C36 -17.8(8)
C25 P3 C31 C36 -132.3(7)
S3 P3 C31 C36 111.9(7)
N2 P3 C31 C32 169.1(7)
C25 P3 C31 C32 54.6(8)
S3 P3 C31 C32 -61.2(8)
C36 C31 C32 C33 3.9(15)
P3 C31 C32 C33 177.3(9)
C31 C32 C33 C34 -1.9(19)
C32 C33 C34 C35 -1(2)
C33 C34 C35 C36 1(2)
C32 C31 C36 C35 -3.6(14)
P3 C31 C36 C35 -177.0(9)
C34 C35 C36 C31 1(2)
N2 P4 C37 C42 -11.8(8)
C43 P4 C37 C42 105.2(7)
S4 P4 C37 C42 -139.1(6)
N2 P4 C37 C38 168.4(7)
C43 P4 C37 C38 -74.6(8)
S4 P4 C37 C38 41.1(8)
C42 C37 C38 C39 0.7(14)
P4 C37 C38 C39 -179.5(8)
C37 C38 C39 C40 -0.1(17)
C38 C39 C40 C41 -1.7(18)
C39 C40 C41 C42 2.9(16)
C38 C37 C42 C41 0.4(13)
P4 C37 C42 C41 -179.4(6)
C40 C41 C42 C37 -2.3(14)
N2 P4 C43 C44 -155.8(6)
C37 P4 C43 C44 91.5(7)
S4 P4 C43 C44 -22.1(7)
N2 P4 C43 C48 27.2(7)
C37 P4 C43 C48 -85.5(7)
S4 P4 C43 C48 160.9(5)
C48 C43 C44 C45 -0.4(12)
P4 C43 C44 C45 -177.4(6)
C43 C44 C45 C46 0.7(13)
C44 C45 C46 C47 -1.0(14)
C45 C46 C47 C48 1.0(15)
C46 C47 C48 C43 -0.8(14)
C44 C43 C48 C47 0.4(12)
P4 C43 C48 C47 177.6(7)
N3 P5 C55 C56 -143.8(6)
C49 P5 C55 C56 102.5(7)
S5 P5 C55 C56 -11.0(7)
N3 P5 C55 C60 36.1(7)
C49 P5 C55 C60 -77.6(6)
S5 P5 C55 C60 168.8(5)
C60 C55 C56 C57 -0.3(12)
P5 C55 C56 C57 179.5(6)
C55 C56 C57 C58 -0.6(14)
C56 C57 C58 C59 0.8(15)
C57 C58 C59 C60 0.0(14)
C56 C55 C60 C59 1.1(11)
P5 C55 C60 C59 -178.8(6)
C58 C59 C60 C55 -0.9(12)
N3 P6 C61 C66 -178.1(7)
C67 P6 C61 C66 66.0(8)
S6 P6 C61 C66 -47.1(8)
N3 P6 C61 C62 4.3(8)
C67 P6 C61 C62 -111.6(7)
S6 P6 C61 C62 135.2(6)
C66 C61 C62 C63 -0.6(13)
P6 C61 C62 C63 177.1(7)
C61 C62 C63 C64 1.4(16)
C62 C63 C64 C65 -1(2)
C63 C64 C65 C66 -1(2)
C64 C65 C66 C61 2(2)
C62 C61 C66 C65 -1.0(16)
P6 C61 C66 C65 -178.7(9)
N3 P6 C67 C68 140.8(6)
C61 P6 C67 C68 -105.3(7)
S6 P6 C67 C68 10.2(7)
N3 P6 C67 C72 -41.7(7)
C61 P6 C67 C72 72.2(7)
S6 P6 C67 C72 -172.3(5)
C72 C67 C68 C69 -1.6(12)
P6 C67 C68 C69 175.9(6)
C67 C68 C69 C70 0.3(12)
C68 C69 C70 C71 0.6(13)
C69 C70 C71 C72 -0.2(13)
C68 C67 C72 C71 2.0(12)
P6 C67 C72 C71 -175.5(6)
C70 C71 C72 C67 -1.1(13)
